data_7712433
loop_
_publ_author_name
'Huynh, Silvia'
'Arrowsmith, Merle'
'Meier, Lukas'
'Dietz, Maximilian'
'H\"arterich, Marcel'
'Michel, Maximilian'
'G\"artner, Annalena'
'Braunschweig, Holger'

_publ_section_title
;
 Cyclic Alkyl(amino)iminates (CAAIs) as Strong 2\s,4\p-Electron Donor
 Ligands for the Stabilisation of Boranes and Diboranes(4): A Synthetic
 and Computational Study
;
_journal_name_full 'Dalton Transactions'
_journal_paper_doi 10.1039/D3DT00298E
_journal_year 2023
_chemical_formula_moiety 'C22 H37 B Br N3'
_chemical_formula_sum 'C22 H37 B Br N3'
_chemical_formula_weight 434.26
_chemical_name_systematic (CAAI)BBrNMe2
_chemical_properties_physical Air-sensitive,Moisture-sensitive
_space_group_crystal_system monoclinic
_space_group_IT_number 14
_space_group_name_Hall '-P 2ybc'
_space_group_name_H-M_alt 'P 1 21/c 1'
_atom_sites_solution_hydrogens geom
_atom_sites_solution_primary dual
_atom_sites_solution_secondary difmap
_audit_creation_date 2022-08-26
_audit_creation_method 'CIF-fill 1.3i (K.Radacki, 2005-22)'
_audit_update_record
;
2023-01-19 deposited with the CCDC.	2023-02-27 downloaded from the CCDC.
;
_cell_angle_alpha 90
_cell_angle_beta 104.9120(10)
_cell_angle_gamma 90
_cell_formula_units_Z 4
_cell_length_a 18.0177(2)
_cell_length_b 9.08810(10)
_cell_length_c 14.5514(2)
_cell_measurement_reflns_used 16109
_cell_measurement_temperature 100(2)
_cell_measurement_theta_max 77.0350
_cell_measurement_theta_min 2.5730
_cell_volume 2302.50(5)
_computing_cell_refinement 'CrysAlisPro 1.171.41.73a (Rigaku OD, 2020)'
_computing_data_collection 'CrysAlisPro 1.171.41.73a (Rigaku OD, 2020)'
_computing_data_reduction 'CrysAlisPro 1.171.41.73a (Rigaku OD, 2020)'
_computing_molecular_graphics 'ShelXLe (Huebschle et all, 2011)'
_computing_publication_material 'SHELXL-2018/3 (Sheldrick, 2018)'
_computing_structure_refinement 'SHELXL-2018/3 (Sheldrick, 2018)'
_computing_structure_solution 'SHELXT 2014/5 (Sheldrick, 2014)'
_diffrn_ambient_environment N~2~
_diffrn_ambient_temperature 100(2)
_diffrn_detector HPA
_diffrn_detector_area_resol_mean 10.0
_diffrn_detector_type 'HyPix 6000'
_diffrn_measured_fraction_theta_full 1.000
_diffrn_measured_fraction_theta_max 0.986
_diffrn_measurement_details
;
 List of Runs (angles in degrees, time in seconds):
 --------------------------------------------------------------------------
  1  \w    -26.00  28.00   0.50    0.06    --  -47.70  19.00-120.00  108
  2  \w    -51.00 -14.00   0.50    0.24    --  -86.25  45.00-180.00   74
  3  \w    -82.00   2.00   0.50    0.06    --  -47.70 106.00 -41.00  168
  4  \w    -51.00 -14.00   0.50    0.24    --  -86.25  45.00 -30.00   74
  5  \w    -81.00 -13.00   0.50    0.24    --  -86.25 106.00 -41.00  136
  6  \w    -27.00  26.00   0.50    0.06    --   47.70 -19.00 150.00  106
  7  \w     35.00  60.00   0.50    0.24    --  107.75 -61.00  60.00   50
  8  \w     39.00  71.00   0.50    0.24    --  107.75 -61.00  90.00   64
  9  \w     36.00  68.00   0.50    0.24    --  107.75 -61.00  30.00   64
 10  \w     38.00  69.00   0.50    0.24    --  107.75 -61.00 -30.00   62
 11  \w     41.00  67.00   0.50    0.24    --  107.75 -94.00 -60.00   52
 12  \w     75.00 101.00   0.50    0.24    --  107.75 -94.00 -60.00   52
 13  \w     80.00 107.00   0.50    0.24    --  107.75-125.00   0.00   54
 14  \w     76.00 111.00   0.50    0.24    --  107.75-125.00  60.00   70
 15  \w     37.00 111.00   0.50    0.24    --  107.75-125.00 -60.00  148
 16  \w     35.00 107.00   0.50    0.24    --  107.75-106.00-140.00  144
 17  \w     37.00  85.00   0.50    0.24    --  107.75 -94.00 -30.00   96
 18  \w     35.00  99.00   0.50    0.24    --  107.75 -94.00-120.00  128
 19  \w     36.00  68.00   0.50    0.24    --  107.75 -61.00-120.00   64
 20  \w     35.00  65.00   0.50    0.24    --  107.75 -61.00-150.00   60
 21  \w     35.00  73.00   0.50    0.24    --  107.75-117.00-167.73   76
 22  \w     35.00 102.00   0.50    0.24    --  107.75-125.00-150.00  134
 23  \w     19.00  85.00   0.50    0.06    --   47.70-106.00-140.00  132
 24  \w     39.00  65.00   0.50    0.24    --  107.75-125.00   0.00   52
 25  \w     36.00  72.00   0.50    0.24    --  107.75-125.00  60.00   72
 26  \w    133.00 176.00   0.50    0.24    --  107.75  61.00-150.00   86
 27  \w    124.00 160.00   0.50    0.24    --  107.75 125.00-180.00   72
 28  \w    105.00 178.00   0.50    0.24    --  107.75 106.00 -41.00  146
 29  \w    144.00 176.00   0.50    0.24    --  107.75 125.00  30.00   64
 30  \w    121.00 150.00   0.50    0.24    --  107.75 125.00 120.00   58
 31  \w     95.00 140.00   0.50    0.24    --  107.75 125.00  30.00   90
 32  \w     99.00 178.00   0.50    0.24    --  107.75  45.00  30.00  158
 33  \w   -119.00 -73.00   0.50    0.06    --  -47.70-125.00  30.00   92
 34  \w   -119.00 -73.00   0.50    0.06    --  -47.70-125.00 -30.00   92
 35  \w   -119.00 -73.00   0.50    0.06    --  -47.70-125.00   0.00   92
 36  \w   -159.00 -83.00   0.50    0.24    --  -86.25-106.00-140.00  152
;
_diffrn_measurement_device 'four-circle diffractometer'
_diffrn_measurement_device_type 'Rigaku XtaLAB Synergy-S'
_diffrn_measurement_method '\w scans'
_diffrn_orient_matrix_type
;
 CrysAlisPro convention (1999,Acta A55,543-557)
;
_diffrn_orient_matrix_UB_11 0.0851922000
_diffrn_orient_matrix_UB_12 -0.0030347000
_diffrn_orient_matrix_UB_13 0.0557733000
_diffrn_orient_matrix_UB_21 -0.0074038000
_diffrn_orient_matrix_UB_22 -0.1641866000
_diffrn_orient_matrix_UB_23 0.0225922000
_diffrn_orient_matrix_UB_31 0.0228245000
_diffrn_orient_matrix_UB_32 -0.0422211000
_diffrn_orient_matrix_UB_33 -0.0914933000
_diffrn_radiation_monochromator 'multi-layer mirror'
_diffrn_radiation_probe x-ray
_diffrn_radiation_type CuK\a
_diffrn_radiation_wavelength 1.54184
_diffrn_radiation_xray_symbol K-L~2,3~
_diffrn_reflns_av_R_equivalents 0.0495
_diffrn_reflns_av_unetI/netI 0.0347
_diffrn_reflns_Laue_measured_fraction_full 1.000
_diffrn_reflns_Laue_measured_fraction_max 0.986
_diffrn_reflns_limit_h_max 22
_diffrn_reflns_limit_h_min -22
_diffrn_reflns_limit_k_max 11
_diffrn_reflns_limit_k_min -11
_diffrn_reflns_limit_l_max 12
_diffrn_reflns_limit_l_min -18
_diffrn_reflns_number 24690
_diffrn_reflns_point_group_measured_fraction_full 1.000
_diffrn_reflns_point_group_measured_fraction_max 0.986
_diffrn_reflns_theta_full 67.684
_diffrn_reflns_theta_max 77.319
_diffrn_reflns_theta_min 2.538
_diffrn_source 'micro-focus sealed X-ray tube'
_diffrn_source_type 'PhotonJet X-ray Source'
_exptl_absorpt_coefficient_mu 2.495
_exptl_absorpt_correction_T_max 1.00000
_exptl_absorpt_correction_T_min 0.47389
_exptl_absorpt_correction_type multi-scan
_exptl_absorpt_process_details
;
 CrysAlisPro 1.171.41.73a (Rigaku Oxford Diffraction, 2020) Empirical 
 absorption correction using spherical harmonics, implemented in SCALE3 
 ABSPACK scaling algorithm.
;
_exptl_crystal_colour colourless
_exptl_crystal_density_diffrn 1.253
_exptl_crystal_description plate
_exptl_crystal_F_000 920
_exptl_crystal_preparation
;
 Crystalls were grown from saturated solution. For data collection the 
 crystal was immersed in a film of perfluoropolyether oil, mounted on a 
 polyimide loop and transferred to stream of cold nitrogen (Oxford Cryostream 
 800).
;
_exptl_crystal_size_max 0.410
_exptl_crystal_size_mid 0.110
_exptl_crystal_size_min 0.070
_refine_diff_density_max 0.650
_refine_diff_density_min -0.766
_refine_diff_density_rms 0.069
_refine_ls_extinction_method none
_refine_ls_goodness_of_fit_ref 1.063
_refine_ls_hydrogen_treatment constr
_refine_ls_matrix_type full
_refine_ls_number_parameters 302
_refine_ls_number_reflns 4836
_refine_ls_number_restraints 104
_refine_ls_restrained_S_all 1.080
_refine_ls_R_factor_all 0.0475
_refine_ls_R_factor_gt 0.0448
_refine_ls_shift/su_max 0.000
_refine_ls_shift/su_mean 0.000
_refine_ls_structure_factor_coef Fsqd
_refine_ls_weighting_details
;
 w=1/[\s^2^(Fo^2^)+(0.0648P)^2^+2.1521P] where P=(Fo^2^+2Fc^2^)/3
;
_refine_ls_weighting_scheme calc
_refine_ls_wR_factor_gt 0.1227
_refine_ls_wR_factor_ref 0.1250
_reflns_Friedel_coverage 0.000
_reflns_number_gt 4495
_reflns_number_total 4836
_reflns_threshold_expression 'I > 2\s(I)'
_cod_data_source_file d3dt00298e2.cif
_cod_data_source_block MaHa036_SiHu_a
_cod_original_sg_symbol_H-M 'P 21/c'
_cod_database_code 7712433
_shelx_shelxl_version_number 2018/3
_shelx_space_group_comment
;
 The symmetry employed for this shelxl refinement is uniquely defined by the 
 following loop, which should always be used as a source of symmetry 
 information in preference to the above space-group names. They are only 
 intended as comments.
;
_shelx_estimated_absorpt_t_min 0.428
_shelx_estimated_absorpt_t_max 0.845

loop_
_space_group_symop_operation_xyz
'x, y, z'
'-x, y+1/2, -z+1/2'
'-x, -y, -z'
'x, -y-1/2, z-1/2'

loop_
_atom_site_label
_atom_site_type_symbol
_atom_site_fract_x
_atom_site_fract_y
_atom_site_fract_z
_atom_site_U_iso_or_equiv
_atom_site_adp_type
_atom_site_occupancy
_atom_site_site_symmetry_order
_atom_site_calc_flag
_atom_site_refinement_flags_posn
_atom_site_refinement_flags_adp
_atom_site_refinement_flags_occupancy
_atom_site_disorder_assembly
_atom_site_disorder_group
B1_1 B 0.1272(2) 0.4027(3) 0.8093(3) 0.0253(5) Uani 0.8472(13) 1 d D U P A 1
Br1_1 Br 0.05732(5) 0.23116(6) 0.78958(6) 0.03711(14) Uani 0.8472(13) 1 d D U P A 1
N3_1 N 0.11147(12) 0.5174(2) 0.86637(15) 0.0266(4) Uani 0.8472(13) 1 d D U P A 1
C5_1 C 0.05568(17) 0.5158(4) 0.9234(2) 0.0359(6) Uani 0.8472(13) 1 d D U P A 1
H5A_1 H 0.019689 0.597745 0.904225 0.054 Uiso 0.8472(13) 1 calc R U P A 1
H5B_1 H 0.082527 0.525839 0.990771 0.054 Uiso 0.8472(13) 1 calc R U P A 1
H5C_1 H 0.027344 0.422595 0.913373 0.054 Uiso 0.8472(13) 1 calc R U P A 1
C6_1 C 0.1549(8) 0.6612(12) 0.8747(8) 0.0370(15) Uani 0.8472(13) 1 d D U P A 1
H6A_1 H 0.190703 0.657964 0.834211 0.055 Uiso 0.8472(13) 1 calc R U P A 1
H6B_1 H 0.183564 0.676570 0.940964 0.055 Uiso 0.8472(13) 1 calc R U P A 1
H6C_1 H 0.118464 0.742196 0.854282 0.055 Uiso 0.8472(13) 1 calc R U P A 1
B1_11 B 0.1330(11) 0.4442(18) 0.8180(16) 0.0268(8) Uani 0.1528(13) 1 d D U P A 2
Br2_11 Br 0.1519(4) 0.6392(6) 0.8886(4) 0.0374(9) Uani 0.1528(13) 1 d D U P A 2
N3_11 N 0.0701(6) 0.3661(13) 0.8245(9) 0.0283(7) Uani 0.1528(13) 1 d D U P A 2
C5_11 C 0.0125(8) 0.4101(18) 0.8734(11) 0.0346(16) Uani 0.1528(13) 1 d D U P A 2
H5A_11 H 0.022691 0.511177 0.896704 0.052 Uiso 0.1528(13) 1 calc R U P A 2
H5B_11 H 0.014767 0.343887 0.927178 0.052 Uiso 0.1528(13) 1 calc R U P A 2
H5C_11 H -0.038608 0.404867 0.829139 0.052 Uiso 0.1528(13) 1 calc R U P A 2
C6_11 C 0.057(3) 0.207(3) 0.781(4) 0.0332(18) Uani 0.1528(13) 1 d D U P A 2
H6A_11 H 0.085371 0.196790 0.732365 0.050 Uiso 0.1528(13) 1 calc R U P A 2
H6B_11 H 0.002429 0.191394 0.753215 0.050 Uiso 0.1528(13) 1 calc R U P A 2
H6C_11 H 0.076304 0.134908 0.831867 0.050 Uiso 0.1528(13) 1 calc R U P A 2
N2_2 N 0.19154(10) 0.39410(19) 0.77267(12) 0.0220(3) Uani 1 1 d . . . . .
N1_2 N 0.27848(9) 0.36799(18) 0.68049(11) 0.0185(3) Uani 1 1 d . . . . .
C1_2 C 0.20891(11) 0.4084(2) 0.69393(14) 0.0195(4) Uani 1 1 d . . . . .
C3_2 C 0.15893(11) 0.4690(2) 0.60063(14) 0.0230(4) Uani 1 1 d . . . . .
C4_2 C 0.21753(12) 0.4958(2) 0.54166(15) 0.0247(4) Uani 1 1 d . . . . .
H4A_2 H 0.194737 0.469574 0.474257 0.030 Uiso 1 1 calc R U . . .
H4AB_2 H 0.232535 0.600830 0.544806 0.030 Uiso 1 1 calc R U . . .
C5_2 C 0.28826(11) 0.3990(2) 0.58348(14) 0.0209(4) Uani 1 1 d . . . . .
C6_2 C 0.09872(13) 0.3535(3) 0.55577(16) 0.0335(5) Uani 1 1 d . . . . .
H6A_2 H 0.069183 0.387842 0.493203 0.050 Uiso 1 1 calc R U . . .
H6B_2 H 0.064004 0.337787 0.596811 0.050 Uiso 1 1 calc R U . . .
H6C_2 H 0.124404 0.260719 0.548561 0.050 Uiso 1 1 calc R U . . .
C7_2 C 0.11872(14) 0.6114(3) 0.61581(17) 0.0317(5) Uani 1 1 d . . . . .
H7A_2 H 0.090860 0.651570 0.554064 0.048 Uiso 1 1 calc R U . . .
H7B_2 H 0.157033 0.682972 0.648917 0.048 Uiso 1 1 calc R U . . .
H7C_2 H 0.082473 0.591079 0.654189 0.048 Uiso 1 1 calc R U . . .
C8_2 C 0.28886(14) 0.2581(2) 0.52571(16) 0.0269(4) Uani 1 1 d . . . . .
H8A_2 H 0.240370 0.205083 0.518958 0.040 Uiso 1 1 calc R U . . .
H8B_2 H 0.331717 0.195348 0.558652 0.040 Uiso 1 1 calc R U . . .
H8C_2 H 0.294864 0.283665 0.462599 0.040 Uiso 1 1 calc R U . . .
C9_2 C 0.36267(12) 0.4823(2) 0.58817(15) 0.0254(4) Uani 1 1 d . . . . .
H9A_2 H 0.366880 0.502283 0.523528 0.038 Uiso 1 1 calc R U . . .
H9B_2 H 0.406509 0.422586 0.622000 0.038 Uiso 1 1 calc R U . . .
H9C_2 H 0.362410 0.575441 0.621998 0.038 Uiso 1 1 calc R U . . .
C1_3 C 0.33621(11) 0.2974(2) 0.75448(14) 0.0201(4) Uani 1 1 d . . . . .
C2_3 C 0.33625(13) 0.1433(2) 0.76386(15) 0.0241(4) Uani 1 1 d . . . . .
C3_3 C 0.39526(14) 0.0779(2) 0.83374(16) 0.0292(5) Uani 1 1 d . . . . .
H3_3 H 0.396786 -0.026209 0.839941 0.035 Uiso 1 1 calc R U . . .
C4_3 C 0.45123(13) 0.1615(3) 0.89375(16) 0.0305(5) Uani 1 1 d . . . . .
H4_3 H 0.491538 0.115031 0.939679 0.037 Uiso 1 1 calc R U . . .
C5_3 C 0.44835(12) 0.3131(3) 0.88672(15) 0.0276(4) Uani 1 1 d . . . . .
H5_3 H 0.486490 0.370189 0.929043 0.033 Uiso 1 1 calc R U . . .
C6_3 C 0.39044(11) 0.3845(2) 0.81857(14) 0.0220(4) Uani 1 1 d . . . . .
C7_3 C 0.27263(14) 0.0461(2) 0.70658(16) 0.0289(5) Uani 1 1 d . . . . .
H7_3 H 0.238313 0.108480 0.656668 0.035 Uiso 1 1 calc R U . . .
C8_3 C 0.38535(12) 0.5507(2) 0.82266(14) 0.0235(4) Uani 1 1 d . . . . .
H8_3 H 0.345105 0.584455 0.765579 0.028 Uiso 1 1 calc R U . . .
C9_3 C 0.22457(16) -0.0141(3) 0.77170(18) 0.0357(5) Uani 1 1 d . . . . .
H9A_3 H 0.179964 -0.067330 0.733321 0.054 Uiso 1 1 calc R U . . .
H9B_3 H 0.207073 0.067740 0.804622 0.054 Uiso 1 1 calc R U . . .
H9C_3 H 0.256073 -0.081220 0.818622 0.054 Uiso 1 1 calc R U . . .
C10_3 C 0.30275(18) -0.0806(3) 0.65643(18) 0.0400(6) Uani 1 1 d . . . . .
H10A_3 H 0.259309 -0.133005 0.614961 0.060 Uiso 1 1 calc R U . . .
H10B_3 H 0.332489 -0.148737 0.704095 0.060 Uiso 1 1 calc R U . . .
H10C_3 H 0.335660 -0.040949 0.618222 0.060 Uiso 1 1 calc R U . . .
C11_3 C 0.36003(13) 0.5945(3) 0.91159(16) 0.0289(4) Uani 1 1 d . . . . .
H11A_3 H 0.353045 0.701408 0.912267 0.043 Uiso 1 1 calc R U . . .
H11B_3 H 0.399404 0.564601 0.968487 0.043 Uiso 1 1 calc R U . . .
H11C_3 H 0.311423 0.545570 0.910923 0.043 Uiso 1 1 calc R U . . .
C12_3 C 0.46147(13) 0.6270(3) 0.82181(17) 0.0301(5) Uani 1 1 d . . . . .
H12A_3 H 0.476950 0.597812 0.764614 0.045 Uiso 1 1 calc R U . . .
H12B_3 H 0.501349 0.597914 0.878421 0.045 Uiso 1 1 calc R U . . .
H12C_3 H 0.454547 0.733994 0.821840 0.045 Uiso 1 1 calc R U . . .

loop_
_atom_site_aniso_label
_atom_site_aniso_U_11
_atom_site_aniso_U_22
_atom_site_aniso_U_33
_atom_site_aniso_U_23
_atom_site_aniso_U_13
_atom_site_aniso_U_12
B1_1 0.0217(9) 0.0281(12) 0.0281(10) 0.0040(10) 0.0099(8) 0.0018(10)
Br1_1 0.03065(19) 0.0427(3) 0.0404(3) 0.00085(18) 0.01366(16) -0.0128(2)
N3_1 0.0243(8) 0.0295(9) 0.0297(8) 0.0030(7) 0.0138(7) 0.0048(7)
C5_1 0.0369(13) 0.0401(14) 0.0383(13) 0.0089(11) 0.0232(11) 0.0149(11)
C6_1 0.038(2) 0.030(3) 0.044(3) -0.0025(19) 0.0119(18) 0.0000(18)
B1_11 0.0238(14) 0.0295(15) 0.0297(14) 0.0039(14) 0.0114(13) 0.0026(14)
Br2_11 0.0349(11) 0.0327(18) 0.0476(19) -0.0076(13) 0.0157(12) -0.0009(12)
N3_11 0.0250(12) 0.0306(14) 0.0318(13) 0.0035(13) 0.0117(12) 0.0011(12)
C5_11 0.033(3) 0.037(3) 0.038(3) 0.007(3) 0.016(3) 0.009(3)
C6_11 0.026(3) 0.039(3) 0.036(3) 0.006(3) 0.011(3) -0.007(3)
N2_2 0.0195(8) 0.0222(8) 0.0254(8) -0.0004(6) 0.0079(6) -0.0010(6)
N1_2 0.0187(8) 0.0159(7) 0.0219(8) 0.0010(6) 0.0070(6) 0.0004(6)
C1_2 0.0186(9) 0.0150(9) 0.0252(9) -0.0022(7) 0.0060(7) -0.0026(7)
C3_2 0.0201(9) 0.0235(10) 0.0252(9) 0.0010(8) 0.0057(7) -0.0003(8)
C4_2 0.0259(10) 0.0232(10) 0.0256(10) 0.0032(8) 0.0080(8) 0.0022(8)
C5_2 0.0227(9) 0.0182(9) 0.0233(9) 0.0005(7) 0.0087(7) -0.0002(7)
C6_2 0.0275(11) 0.0440(14) 0.0266(10) -0.0015(9) 0.0024(8) -0.0110(10)
C7_2 0.0303(11) 0.0331(12) 0.0333(11) 0.0066(9) 0.0110(9) 0.0120(9)
C8_2 0.0341(12) 0.0208(10) 0.0281(10) -0.0019(8) 0.0122(9) 0.0000(8)
C9_2 0.0245(10) 0.0266(10) 0.0273(10) 0.0010(8) 0.0104(8) -0.0033(8)
C1_3 0.0202(9) 0.0186(9) 0.0240(9) 0.0024(7) 0.0103(7) 0.0033(7)
C2_3 0.0313(10) 0.0185(10) 0.0265(9) 0.0009(7) 0.0150(8) 0.0029(8)
C3_3 0.0379(12) 0.0229(10) 0.0321(11) 0.0072(8) 0.0185(9) 0.0118(9)
C4_3 0.0273(10) 0.0355(12) 0.0313(11) 0.0102(9) 0.0122(9) 0.0143(9)
C5_3 0.0205(9) 0.0343(12) 0.0277(10) 0.0031(9) 0.0059(8) 0.0035(9)
C6_3 0.0194(9) 0.0244(10) 0.0243(9) 0.0017(7) 0.0098(7) 0.0013(8)
C7_3 0.0425(12) 0.0160(9) 0.0315(10) -0.0002(8) 0.0157(9) -0.0027(9)
C8_3 0.0222(9) 0.0217(10) 0.0266(9) -0.0030(8) 0.0062(8) -0.0025(8)
C9_3 0.0478(14) 0.0229(11) 0.0406(13) -0.0008(9) 0.0190(11) -0.0081(10)
C10_3 0.0653(17) 0.0206(11) 0.0389(13) -0.0040(9) 0.0219(12) -0.0004(11)
C11_3 0.0252(10) 0.0298(11) 0.0319(11) -0.0071(9) 0.0080(8) -0.0015(9)
C12_3 0.0273(11) 0.0286(11) 0.0354(11) -0.0022(9) 0.0098(9) -0.0067(9)

loop_
_atom_type_symbol
_atom_type_description
_atom_type_scat_dispersion_real
_atom_type_scat_dispersion_imag
_atom_type_scat_source
C C 0.0181 0.0091 'International Tables Vol C Tables 4.2.6.8 and 6.1.1.4'
H H 0.0000 0.0000 'International Tables Vol C Tables 4.2.6.8 and 6.1.1.4'
B B 0.0090 0.0039 'International Tables Vol C Tables 4.2.6.8 and 6.1.1.4'
N N 0.0311 0.0180 'International Tables Vol C Tables 4.2.6.8 and 6.1.1.4'
Br Br -0.6763 1.2805 'International Tables Vol C Tables 4.2.6.8 and 6.1.1.4'

loop_
_exptl_crystal_face_index_h
_exptl_crystal_face_index_k
_exptl_crystal_face_index_l
_exptl_crystal_face_perp_dist
-1 2 0 0.0595
-1 1 1 0.1485
1 -2 0 0.0478
0 2 -1 0.1140
-1 2 1 0.1108
-1 -2 2 0.1396
0 1 0 0.0576
1 2 0 0.0538
1 1 0 0.0504
-1 -1 0 0.0624
0 -1 -2 0.1790
0 1 2 0.1798
-1 -1 -2 0.1713
2 0 -1 0.0998
-2 0 1 0.1601
-1 0 0 0.0497
1 0 0 0.0238
0 0 -1 0.2024
0 0 1 0.1910
-2 1 0 0.0604
2 -1 0 0.0379

loop_
_geom_angle_atom_site_label_1
_geom_angle_atom_site_label_2
_geom_angle_atom_site_label_3
_geom_angle
_geom_angle_site_symmetry_1
_geom_angle_site_symmetry_3
_geom_angle_publ_flag
N2_2 B1_1 N3_1 125.4(3) . . ?
N2_2 B1_1 Br1_1 117.4(2) . . ?
N3_1 B1_1 Br1_1 116.9(2) . . ?
B1_1 N3_1 C5_1 127.0(3) . . ?
B1_1 N3_1 C6_1 120.6(5) . . ?
C5_1 N3_1 C6_1 112.4(5) . . ?
N3_1 C5_1 H5A_1 109.5 . . ?
N3_1 C5_1 H5B_1 109.5 . . ?
H5A_1 C5_1 H5B_1 109.5 . . ?
N3_1 C5_1 H5C_1 109.5 . . ?
H5A_1 C5_1 H5C_1 109.5 . . ?
H5B_1 C5_1 H5C_1 109.5 . . ?
N3_1 C6_1 H6A_1 109.5 . . ?
N3_1 C6_1 H6B_1 109.5 . . ?
H6A_1 C6_1 H6B_1 109.5 . . ?
N3_1 C6_1 H6C_1 109.5 . . ?
H6A_1 C6_1 H6C_1 109.5 . . ?
H6B_1 C6_1 H6C_1 109.5 . . ?
N3_11 B1_11 N2_2 125.7(12) . . ?
N3_11 B1_11 Br2_11 116.9(12) . . ?
N2_2 B1_11 Br2_11 117.1(9) . . ?
B1_11 N3_11 C5_11 127.0(13) . . ?
B1_11 N3_11 C6_11 119.4(18) . . ?
C5_11 N3_11 C6_11 113.5(18) . . ?
N3_11 C5_11 H5A_11 109.5 . . ?
N3_11 C5_11 H5B_11 109.5 . . ?
H5A_11 C5_11 H5B_11 109.5 . . ?
N3_11 C5_11 H5C_11 109.5 . . ?
H5A_11 C5_11 H5C_11 109.5 . . ?
H5B_11 C5_11 H5C_11 109.5 . . ?
N3_11 C6_11 H6A_11 109.5 . . ?
N3_11 C6_11 H6B_11 109.5 . . ?
H6A_11 C6_11 H6B_11 109.5 . . ?
N3_11 C6_11 H6C_11 109.5 . . ?
H6A_11 C6_11 H6C_11 109.5 . . ?
H6B_11 C6_11 H6C_11 109.5 . . ?
C1_2 N2_2 B1_1 139.5(2) . . ?
C1_2 N2_2 B1_11 138.9(10) . . ?
C1_2 N1_2 C1_3 121.65(16) . . ?
C1_2 N1_2 C5_2 114.82(16) . . ?
C1_3 N1_2 C5_2 123.52(15) . . ?
N2_2 C1_2 N1_2 123.31(18) . . ?
N2_2 C1_2 C3_2 127.87(18) . . ?
N1_2 C1_2 C3_2 108.81(16) . . ?
C1_2 C3_2 C7_2 111.75(17) . . ?
C1_2 C3_2 C6_2 108.86(17) . . ?
C7_2 C3_2 C6_2 109.44(19) . . ?
C1_2 C3_2 C4_2 102.73(16) . . ?
C7_2 C3_2 C4_2 111.42(18) . . ?
C6_2 C3_2 C4_2 112.51(17) . . ?
C5_2 C4_2 C3_2 107.79(16) . . ?
C5_2 C4_2 H4A_2 110.1 . . ?
C3_2 C4_2 H4A_2 110.1 . . ?
C5_2 C4_2 H4AB_2 110.1 . . ?
C3_2 C4_2 H4AB_2 110.1 . . ?
H4A_2 C4_2 H4AB_2 108.5 . . ?
N1_2 C5_2 C9_2 111.55(16) . . ?
N1_2 C5_2 C8_2 112.31(16) . . ?
C9_2 C5_2 C8_2 107.98(17) . . ?
N1_2 C5_2 C4_2 101.22(15) . . ?
C9_2 C5_2 C4_2 111.27(17) . . ?
C8_2 C5_2 C4_2 112.49(17) . . ?
C3_2 C6_2 H6A_2 109.5 . . ?
C3_2 C6_2 H6B_2 109.5 . . ?
H6A_2 C6_2 H6B_2 109.5 . . ?
C3_2 C6_2 H6C_2 109.5 . . ?
H6A_2 C6_2 H6C_2 109.5 . . ?
H6B_2 C6_2 H6C_2 109.5 . . ?
C3_2 C7_2 H7A_2 109.5 . . ?
C3_2 C7_2 H7B_2 109.5 . . ?
H7A_2 C7_2 H7B_2 109.5 . . ?
C3_2 C7_2 H7C_2 109.5 . . ?
H7A_2 C7_2 H7C_2 109.5 . . ?
H7B_2 C7_2 H7C_2 109.5 . . ?
C5_2 C8_2 H8A_2 109.5 . . ?
C5_2 C8_2 H8B_2 109.5 . . ?
H8A_2 C8_2 H8B_2 109.5 . . ?
C5_2 C8_2 H8C_2 109.5 . . ?
H8A_2 C8_2 H8C_2 109.5 . . ?
H8B_2 C8_2 H8C_2 109.5 . . ?
C5_2 C9_2 H9A_2 109.5 . . ?
C5_2 C9_2 H9B_2 109.5 . . ?
H9A_2 C9_2 H9B_2 109.5 . . ?
C5_2 C9_2 H9C_2 109.5 . . ?
H9A_2 C9_2 H9C_2 109.5 . . ?
H9B_2 C9_2 H9C_2 109.5 . . ?
C2_3 C1_3 C6_3 120.83(19) . . ?
C2_3 C1_3 N1_2 119.86(18) . . ?
C6_3 C1_3 N1_2 119.27(17) . . ?
C3_3 C2_3 C1_3 118.3(2) . . ?
C3_3 C2_3 C7_3 118.52(19) . . ?
C1_3 C2_3 C7_3 123.04(19) . . ?
C4_3 C3_3 C2_3 121.4(2) . . ?
C4_3 C3_3 H3_3 119.3 . . ?
C2_3 C3_3 H3_3 119.3 . . ?
C3_3 C4_3 C5_3 119.7(2) . . ?
C3_3 C4_3 H4_3 120.2 . . ?
C5_3 C4_3 H4_3 120.2 . . ?
C4_3 C5_3 C6_3 121.4(2) . . ?
C4_3 C5_3 H5_3 119.3 . . ?
C6_3 C5_3 H5_3 119.3 . . ?
C5_3 C6_3 C1_3 118.2(2) . . ?
C5_3 C6_3 C8_3 118.41(19) . . ?
C1_3 C6_3 C8_3 123.22(18) . . ?
C2_3 C7_3 C10_3 112.9(2) . . ?
C2_3 C7_3 C9_3 109.54(18) . . ?
C10_3 C7_3 C9_3 110.44(19) . . ?
C2_3 C7_3 H7_3 107.9 . . ?
C10_3 C7_3 H7_3 107.9 . . ?
C9_3 C7_3 H7_3 107.9 . . ?
C6_3 C8_3 C11_3 109.07(17) . . ?
C6_3 C8_3 C12_3 112.70(17) . . ?
C11_3 C8_3 C12_3 110.43(17) . . ?
C6_3 C8_3 H8_3 108.2 . . ?
C11_3 C8_3 H8_3 108.2 . . ?
C12_3 C8_3 H8_3 108.2 . . ?
C7_3 C9_3 H9A_3 109.5 . . ?
C7_3 C9_3 H9B_3 109.5 . . ?
H9A_3 C9_3 H9B_3 109.5 . . ?
C7_3 C9_3 H9C_3 109.5 . . ?
H9A_3 C9_3 H9C_3 109.5 . . ?
H9B_3 C9_3 H9C_3 109.5 . . ?
C7_3 C10_3 H10A_3 109.5 . . ?
C7_3 C10_3 H10B_3 109.5 . . ?
H10A_3 C10_3 H10B_3 109.5 . . ?
C7_3 C10_3 H10C_3 109.5 . . ?
H10A_3 C10_3 H10C_3 109.5 . . ?
H10B_3 C10_3 H10C_3 109.5 . . ?
C8_3 C11_3 H11A_3 109.5 . . ?
C8_3 C11_3 H11B_3 109.5 . . ?
H11A_3 C11_3 H11B_3 109.5 . . ?
C8_3 C11_3 H11C_3 109.5 . . ?
H11A_3 C11_3 H11C_3 109.5 . . ?
H11B_3 C11_3 H11C_3 109.5 . . ?
C8_3 C12_3 H12A_3 109.5 . . ?
C8_3 C12_3 H12B_3 109.5 . . ?
H12A_3 C12_3 H12B_3 109.5 . . ?
C8_3 C12_3 H12C_3 109.5 . . ?
H12A_3 C12_3 H12C_3 109.5 . . ?
H12B_3 C12_3 H12C_3 109.5 . . ?

loop_
_geom_bond_atom_site_label_1
_geom_bond_atom_site_label_2
_geom_bond_distance
_geom_bond_site_symmetry_2
_geom_bond_publ_flag
B1_1 N2_2 1.397(4) . ?
B1_1 N3_1 1.406(4) . ?
B1_1 Br1_1 1.978(3) . ?
N3_1 C5_1 1.459(3) . ?
N3_1 C6_1 1.512(11) . ?
C5_1 H5A_1 0.9800 . ?
C5_1 H5B_1 0.9800 . ?
C5_1 H5C_1 0.9800 . ?
C6_1 H6A_1 0.9800 . ?
C6_1 H6B_1 0.9800 . ?
C6_1 H6C_1 0.9800 . ?
B1_11 N3_11 1.361(15) . ?
B1_11 N2_2 1.454(18) . ?
B1_11 Br2_11 2.033(15) . ?
N3_11 C5_11 1.456(13) . ?
N3_11 C6_11 1.57(2) . ?
C5_11 H5A_11 0.9800 . ?
C5_11 H5B_11 0.9800 . ?
C5_11 H5C_11 0.9800 . ?
C6_11 H6A_11 0.9800 . ?
C6_11 H6B_11 0.9800 . ?
C6_11 H6C_11 0.9800 . ?
N2_2 C1_2 1.270(3) . ?
N1_2 C1_2 1.368(2) . ?
N1_2 C1_3 1.441(2) . ?
N1_2 C5_2 1.494(2) . ?
C1_2 C3_2 1.526(3) . ?
C3_2 C7_2 1.527(3) . ?
C3_2 C6_2 1.530(3) . ?
C3_2 C4_2 1.542(3) . ?
C4_2 C5_2 1.539(3) . ?
C4_2 H4A_2 0.9900 . ?
C4_2 H4AB_2 0.9900 . ?
C5_2 C9_2 1.526(3) . ?
C5_2 C8_2 1.534(3) . ?
C6_2 H6A_2 0.9800 . ?
C6_2 H6B_2 0.9800 . ?
C6_2 H6C_2 0.9800 . ?
C7_2 H7A_2 0.9800 . ?
C7_2 H7B_2 0.9800 . ?
C7_2 H7C_2 0.9800 . ?
C8_2 H8A_2 0.9800 . ?
C8_2 H8B_2 0.9800 . ?
C8_2 H8C_2 0.9800 . ?
C9_2 H9A_2 0.9800 . ?
C9_2 H9B_2 0.9800 . ?
C9_2 H9C_2 0.9800 . ?
C1_3 C2_3 1.407(3) . ?
C1_3 C6_3 1.408(3) . ?
C2_3 C3_3 1.400(3) . ?
C2_3 C7_3 1.515(3) . ?
C3_3 C4_3 1.380(4) . ?
C3_3 H3_3 0.9500 . ?
C4_3 C5_3 1.382(4) . ?
C4_3 H4_3 0.9500 . ?
C5_3 C6_3 1.400(3) . ?
C5_3 H5_3 0.9500 . ?
C6_3 C8_3 1.515(3) . ?
C7_3 C10_3 1.535(3) . ?
C7_3 C9_3 1.540(3) . ?
C7_3 H7_3 1.0000 . ?
C8_3 C11_3 1.532(3) . ?
C8_3 C12_3 1.540(3) . ?
C8_3 H8_3 1.0000 . ?
C9_3 H9A_3 0.9800 . ?
C9_3 H9B_3 0.9800 . ?
C9_3 H9C_3 0.9800 . ?
C10_3 H10A_3 0.9800 . ?
C10_3 H10B_3 0.9800 . ?
C10_3 H10C_3 0.9800 . ?
C11_3 H11A_3 0.9800 . ?
C11_3 H11B_3 0.9800 . ?
C11_3 H11C_3 0.9800 . ?
C12_3 H12A_3 0.9800 . ?
C12_3 H12B_3 0.9800 . ?
C12_3 H12C_3 0.9800 . ?

loop_
_geom_torsion_atom_site_label_1
_geom_torsion_atom_site_label_2
_geom_torsion_atom_site_label_3
_geom_torsion_atom_site_label_4
_geom_torsion
_geom_torsion_site_symmetry_1
_geom_torsion_site_symmetry_2
_geom_torsion_site_symmetry_3
_geom_torsion_site_symmetry_4
_geom_torsion_publ_flag
N2_2 B1_1 N3_1 C5_1 -164.9(3) . . . . ?
Br1_1 B1_1 N3_1 C5_1 9.1(4) . . . . ?
N2_2 B1_1 N3_1 C6_1 14.3(7) . . . . ?
Br1_1 B1_1 N3_1 C6_1 -171.7(6) . . . . ?
N2_2 B1_11 N3_11 C5_11 176.7(15) . . . . ?
Br2_11 B1_11 N3_11 C5_11 3(3) . . . . ?
N2_2 B1_11 N3_11 C6_11 1(4) . . . . ?
Br2_11 B1_11 N3_11 C6_11 -173(3) . . . . ?
N3_1 B1_1 N2_2 C1_2 -106.5(4) . . . . ?
Br1_1 B1_1 N2_2 C1_2 79.6(4) . . . . ?
N3_11 B1_11 N2_2 C1_2 99(2) . . . . ?
Br2_11 B1_11 N2_2 C1_2 -87.6(16) . . . . ?
B1_1 N2_2 C1_2 N1_2 -168.9(3) . . . . ?
B1_11 N2_2 C1_2 N1_2 166.4(9) . . . . ?
B1_1 N2_2 C1_2 C3_2 10.3(4) . . . . ?
B1_11 N2_2 C1_2 C3_2 -14.3(9) . . . . ?
C1_3 N1_2 C1_2 N2_2 3.7(3) . . . . ?
C5_2 N1_2 C1_2 N2_2 -177.93(18) . . . . ?
C1_3 N1_2 C1_2 C3_2 -175.72(17) . . . . ?
C5_2 N1_2 C1_2 C3_2 2.7(2) . . . . ?
N2_2 C1_2 C3_2 C7_2 46.2(3) . . . . ?
N1_2 C1_2 C3_2 C7_2 -134.43(18) . . . . ?
N2_2 C1_2 C3_2 C6_2 -74.8(3) . . . . ?
N1_2 C1_2 C3_2 C6_2 104.59(19) . . . . ?
N2_2 C1_2 C3_2 C4_2 165.8(2) . . . . ?
N1_2 C1_2 C3_2 C4_2 -14.9(2) . . . . ?
C1_2 C3_2 C4_2 C5_2 21.5(2) . . . . ?
C7_2 C3_2 C4_2 C5_2 141.23(18) . . . . ?
C6_2 C3_2 C4_2 C5_2 -95.4(2) . . . . ?
C1_2 N1_2 C5_2 C9_2 129.18(18) . . . . ?
C1_3 N1_2 C5_2 C9_2 -52.5(2) . . . . ?
C1_2 N1_2 C5_2 C8_2 -109.44(19) . . . . ?
C1_3 N1_2 C5_2 C8_2 68.9(2) . . . . ?
C1_2 N1_2 C5_2 C4_2 10.8(2) . . . . ?
C1_3 N1_2 C5_2 C4_2 -170.89(17) . . . . ?
C3_2 C4_2 C5_2 N1_2 -19.7(2) . . . . ?
C3_2 C4_2 C5_2 C9_2 -138.29(17) . . . . ?
C3_2 C4_2 C5_2 C8_2 100.4(2) . . . . ?
C1_2 N1_2 C1_3 C2_3 87.7(2) . . . . ?
C5_2 N1_2 C1_3 C2_3 -90.6(2) . . . . ?
C1_2 N1_2 C1_3 C6_3 -90.2(2) . . . . ?
C5_2 N1_2 C1_3 C6_3 91.5(2) . . . . ?
C6_3 C1_3 C2_3 C3_3 -5.0(3) . . . . ?
N1_2 C1_3 C2_3 C3_3 177.11(17) . . . . ?
C6_3 C1_3 C2_3 C7_3 170.66(18) . . . . ?
N1_2 C1_3 C2_3 C7_3 -7.2(3) . . . . ?
C1_3 C2_3 C3_3 C4_3 1.5(3) . . . . ?
C7_3 C2_3 C3_3 C4_3 -174.39(19) . . . . ?
C2_3 C3_3 C4_3 C5_3 1.6(3) . . . . ?
C3_3 C4_3 C5_3 C6_3 -1.2(3) . . . . ?
C4_3 C5_3 C6_3 C1_3 -2.2(3) . . . . ?
C4_3 C5_3 C6_3 C8_3 172.78(19) . . . . ?
C2_3 C1_3 C6_3 C5_3 5.4(3) . . . . ?
N1_2 C1_3 C6_3 C5_3 -176.74(17) . . . . ?
C2_3 C1_3 C6_3 C8_3 -169.38(18) . . . . ?
N1_2 C1_3 C6_3 C8_3 8.5(3) . . . . ?
C3_3 C2_3 C7_3 C10_3 -55.9(3) . . . . ?
C1_3 C2_3 C7_3 C10_3 128.4(2) . . . . ?
C3_3 C2_3 C7_3 C9_3 67.6(3) . . . . ?
C1_3 C2_3 C7_3 C9_3 -108.1(2) . . . . ?
C5_3 C6_3 C8_3 C11_3 -68.6(2) . . . . ?
C1_3 C6_3 C8_3 C11_3 106.2(2) . . . . ?
C5_3 C6_3 C8_3 C12_3 54.4(2) . . . . ?
C1_3 C6_3 C8_3 C12_3 -130.8(2) . . . . ?
